data_2202485
loop_
_publ_author_name
'Sharon, Ashoke'
'Srivastava, Tumul'
'Katti, B. S.'
'Maulik, Prakas R.'

_publ_section_title
;
 2-(4-Chlorophenyl)-3-cyclohexylthiazolidin-4-one
;
_journal_issue 8
_journal_name_full 'Acta Crystallographica Section E'
_journal_page_first o1239
_journal_page_last o1240
_journal_paper_doi 10.1107/S1600536803016477
_journal_volume 59
_journal_year 2003
_chemical_formula_iupac 'C15 H18 Cl N O S'
_chemical_formula_moiety 'C15 H18 Cl N O S'
_chemical_formula_sum 'C15 H18 Cl N O S'
_chemical_formula_weight 295.81
_chemical_melting_point 386
_chemical_name_common Thiazolidin-4-one
_chemical_name_systematic
;
2-(4-Chlorophenyl)-3-cyclohexylthiazolidin-4-one
;
_space_group_IT_number 15
_symmetry_cell_setting monoclinic
_symmetry_space_group_name_Hall '-C 2yc'
_symmetry_space_group_name_H-M 'C 1 2/c 1'
_atom_sites_solution_hydrogens geom
_atom_sites_solution_primary direct
_atom_sites_solution_secondary difmap
_cell_angle_alpha 90.00
_cell_angle_beta 97.330(10)
_cell_angle_gamma 90.00
_cell_formula_units_Z 8
_cell_length_a 17.6000(10)
_cell_length_b 9.7750(10)
_cell_length_c 17.0890(10)
_cell_measurement_reflns_used 40
_cell_measurement_temperature 293(2)
_cell_measurement_theta_max 12.455
_cell_measurement_theta_min 5.137
_cell_volume 2916.0(4)
_computing_cell_refinement XSCANS
_computing_data_collection 'XSCANS (Siemens, 1996)'
_computing_data_reduction XSCANS
_computing_molecular_graphics SHELXTL
_computing_publication_material SHELXTL
_computing_structure_refinement SHELXTL
_computing_structure_solution 'SHELXTL (Bruker, 1997)'
_diffrn_ambient_temperature 293(2)
_diffrn_measured_fraction_theta_full 1.000
_diffrn_measured_fraction_theta_max 1.000
_diffrn_measurement_device_type 'Bruker P4'
_diffrn_measurement_method \q-2\q
_diffrn_radiation_monochromator graphite
_diffrn_radiation_source 'fine-focus sealed tube'
_diffrn_radiation_type MoK\a
_diffrn_radiation_wavelength 0.71073
_diffrn_reflns_av_R_equivalents 0.0229
_diffrn_reflns_av_sigmaI/netI 0.0490
_diffrn_reflns_limit_h_max 21
_diffrn_reflns_limit_h_min -1
_diffrn_reflns_limit_k_max 12
_diffrn_reflns_limit_k_min -1
_diffrn_reflns_limit_l_max 20
_diffrn_reflns_limit_l_min -21
_diffrn_reflns_number 3556
_diffrn_reflns_theta_full 26.00
_diffrn_reflns_theta_max 26.00
_diffrn_reflns_theta_min 2.33
_diffrn_standards_decay_% none
_diffrn_standards_interval_count 97
_diffrn_standards_interval_time 60
_diffrn_standards_number 3
_exptl_absorpt_coefficient_mu 0.397
_exptl_absorpt_correction_type none
_exptl_crystal_colour Colourless
_exptl_crystal_density_diffrn 1.348
_exptl_crystal_density_method 'not measured'
_exptl_crystal_description Block
_exptl_crystal_F_000 1248
_exptl_crystal_size_max 0.25
_exptl_crystal_size_mid 0.20
_exptl_crystal_size_min 0.175
_refine_diff_density_max 0.206
_refine_diff_density_min -0.209
_refine_ls_extinction_method none
_refine_ls_goodness_of_fit_ref 1.016
_refine_ls_hydrogen_treatment constr
_refine_ls_matrix_type full
_refine_ls_number_parameters 172
_refine_ls_number_reflns 2866
_refine_ls_number_restraints 0
_refine_ls_restrained_S_all 1.016
_refine_ls_R_factor_all 0.0944
_refine_ls_R_factor_gt 0.0478
_refine_ls_shift/su_max <0.001
_refine_ls_shift/su_mean 0.000
_refine_ls_structure_factor_coef Fsqd
_refine_ls_weighting_details 'calc w = 1/[\s^2^(Fo^2^)+(0.0439P)^2^+1.3546P] where P = (Fo^2^+2Fc^2^)/3'
_refine_ls_weighting_scheme calc
_refine_ls_wR_factor_gt 0.1011
_refine_ls_wR_factor_ref 0.1190
_reflns_number_gt 1731
_reflns_number_total 2866
_reflns_threshold_expression I>2\s(I)
_cod_data_source_file ci6252.cif
_cod_data_source_block I
_cod_original_sg_symbol_H-M 'C 2/c'
_cod_database_code 2202485
_cod_database_fobs_code 2202485

loop_
_symmetry_equiv_pos_as_xyz
'x, y, z'
'-x, y, -z+1/2'
'x+1/2, y+1/2, z'
'-x+1/2, y+1/2, -z+1/2'
'-x, -y, -z'
'x, -y, z-1/2'
'-x+1/2, -y+1/2, -z'
'x+1/2, -y+1/2, z-1/2'

loop_
_atom_site_label
_atom_site_fract_x
_atom_site_fract_y
_atom_site_fract_z
_atom_site_U_iso_or_equiv
_atom_site_adp_type
_atom_site_calc_flag
_atom_site_refinement_flags
_atom_site_occupancy
_atom_site_disorder_assembly
_atom_site_disorder_group
_atom_site_type_symbol
S1 0.16274(4) 0.17650(9) 0.16189(5) 0.0718(3) Uani d . 1 . . S
C2 0.25050(13) 0.0747(3) 0.17898(14) 0.0494(6) Uani d . 1 . . C
H2 0.2387 -0.0131 0.2023 0.059 Uiso calc R 1 . . H
N3 0.27374(11) 0.0497(2) 0.10103(11) 0.0494(5) Uani d . 1 . . N
C4 0.22676(15) 0.0926(3) 0.03705(17) 0.0580(7) Uani d . 1 . . C
C5 0.15605(16) 0.1634(3) 0.05776(18) 0.0741(9) Uani d . 1 . . C
H5A 0.1108 0.1116 0.0375 0.089 Uiso calc R 1 . . H
H5B 0.1520 0.2539 0.0343 0.089 Uiso calc R 1 . . H
C6 0.30938(13) 0.1485(2) 0.23539(14) 0.0441(6) Uani d . 1 . . C
C7 0.34244(14) 0.2689(3) 0.21354(14) 0.0493(6) Uani d . 1 . . C
H7 0.3277 0.3052 0.1636 0.059 Uiso calc R 1 . . H
C8 0.39709(14) 0.3356(3) 0.26506(15) 0.0544(7) Uani d . 1 . . C
H8 0.4196 0.4160 0.2501 0.065 Uiso calc R 1 . . H
C9 0.41754(15) 0.2808(3) 0.33901(15) 0.0559(7) Uani d . 1 . . C
C10 0.38527(16) 0.1633(3) 0.36243(15) 0.0617(8) Uani d . 1 . . C
H10 0.3996 0.1283 0.4128 0.074 Uiso calc R 1 . . H
C11 0.33070(14) 0.0965(3) 0.31017(15) 0.0538(7) Uani d . 1 . . C
H11 0.3084 0.0163 0.3256 0.065 Uiso calc R 1 . . H
C12 0.33388(14) -0.0514(3) 0.09054(15) 0.0522(7) Uani d . 1 . . C
H12 0.3367 -0.0545 0.0337 0.063 Uiso calc R 1 . . H
C13 0.41300(15) -0.0137(3) 0.1280(2) 0.0753(9) Uani d . 1 . . C
H13A 0.4133 -0.0056 0.1846 0.090 Uiso calc R 1 . . H
H13B 0.4270 0.0745 0.1080 0.090 Uiso calc R 1 . . H
C14 0.47162(16) -0.1202(3) 0.1107(2) 0.0775(10) Uani d . 1 . . C
H14A 0.4767 -0.1184 0.0548 0.093 Uiso calc R 1 . . H
H14B 0.5210 -0.0973 0.1396 0.093 Uiso calc R 1 . . H
C15 0.44928(19) -0.2616(3) 0.1332(2) 0.0840(10) Uani d . 1 . . C
H15A 0.4857 -0.3269 0.1169 0.101 Uiso calc R 1 . . H
H15B 0.4517 -0.2670 0.1901 0.101 Uiso calc R 1 . . H
C16 0.37058(18) -0.2992(3) 0.0964(2) 0.0823(10) Uani d . 1 . . C
H16A 0.3568 -0.3872 0.1168 0.099 Uiso calc R 1 . . H
H16B 0.3703 -0.3082 0.0398 0.099 Uiso calc R 1 . . H
C17 0.31159(16) -0.1934(3) 0.11276(18) 0.0668(8) Uani d . 1 . . C
H17A 0.2625 -0.2167 0.0832 0.080 Uiso calc R 1 . . H
H17B 0.3058 -0.1953 0.1684 0.080 Uiso calc R 1 . . H
O18 0.23859(12) 0.0749(2) -0.03095(12) 0.0776(6) Uani d . 1 . . O
Cl19 0.48668(5) 0.36355(10) 0.40489(5) 0.0857(3) Uani d . 1 . . Cl

loop_
_atom_site_aniso_label
_atom_site_aniso_U_11
_atom_site_aniso_U_22
_atom_site_aniso_U_33
_atom_site_aniso_U_12
_atom_site_aniso_U_13
_atom_site_aniso_U_23
S1 0.0430(4) 0.0896(6) 0.0808(5) 0.0129(4) 0.0002(3) -0.0059(5)
C2 0.0405(13) 0.0515(16) 0.0565(15) 0.0016(12) 0.0073(11) 0.0039(13)
N3 0.0439(11) 0.0568(13) 0.0463(12) 0.0012(11) 0.0015(9) -0.0004(10)
C4 0.0549(17) 0.0598(18) 0.0556(18) -0.0145(14) -0.0069(14) 0.0023(14)
C5 0.0517(17) 0.084(2) 0.082(2) 0.0014(17) -0.0110(15) 0.0130(18)
C6 0.0395(13) 0.0483(16) 0.0451(14) 0.0090(12) 0.0069(10) 0.0009(12)
C7 0.0498(15) 0.0530(16) 0.0441(14) 0.0053(13) 0.0023(11) 0.0040(13)
C8 0.0463(15) 0.0547(16) 0.0620(17) 0.0044(13) 0.0059(13) -0.0004(14)
C9 0.0461(15) 0.066(2) 0.0532(17) 0.0068(14) -0.0016(12) -0.0103(14)
C10 0.0615(17) 0.077(2) 0.0438(15) 0.0167(17) -0.0028(13) 0.0042(15)
C11 0.0530(16) 0.0578(17) 0.0517(15) 0.0088(14) 0.0111(13) 0.0047(13)
C12 0.0485(15) 0.0537(16) 0.0547(15) -0.0035(14) 0.0079(12) -0.0071(13)
C13 0.0467(16) 0.063(2) 0.116(3) -0.0045(15) 0.0127(16) -0.0204(18)
C14 0.0474(17) 0.070(2) 0.115(3) -0.0027(16) 0.0103(17) -0.0280(19)
C15 0.065(2) 0.076(2) 0.109(3) 0.0181(19) 0.0023(18) -0.007(2)
C16 0.071(2) 0.0542(19) 0.124(3) -0.0016(17) 0.019(2) -0.0078(19)
C17 0.0544(17) 0.0560(18) 0.089(2) -0.0083(15) 0.0069(15) 0.0014(16)
O18 0.0921(15) 0.0864(16) 0.0500(12) -0.0093(12) -0.0077(10) 0.0022(11)
Cl19 0.0716(5) 0.0996(7) 0.0783(5) 0.0010(5) -0.0200(4) -0.0226(5)

loop_
_atom_type_symbol
_atom_type_description
_atom_type_scat_dispersion_real
_atom_type_scat_dispersion_imag
_atom_type_scat_source
C C 0.0033 0.0016 'International Tables Vol C Tables 4.2.6.8 and 6.1.1.4'
H H 0.0000 0.0000 'International Tables Vol C Tables 4.2.6.8 and 6.1.1.4'
N N 0.0061 0.0033 'International Tables Vol C Tables 4.2.6.8 and 6.1.1.4'
O O 0.0106 0.0060 'International Tables Vol C Tables 4.2.6.8 and 6.1.1.4'
S S 0.1246 0.1234 'International Tables Vol C Tables 4.2.6.8 and 6.1.1.4'
Cl Cl 0.1484 0.1585 'International Tables Vol C Tables 4.2.6.8 and 6.1.1.4'

loop_
_geom_angle_atom_site_label_1
_geom_angle_atom_site_label_2
_geom_angle_atom_site_label_3
_geom_angle
C5 S1 C2 93.88(13)
N3 C2 C6 114.42(19)
N3 C2 S1 105.91(16)
C6 C2 S1 109.88(17)
N3 C2 H2 108.8
C6 C2 H2 108.8
S1 C2 H2 108.8
C4 N3 C2 118.1(2)
C4 N3 C12 118.9(2)
C2 N3 C12 120.72(19)
O18 C4 N3 124.5(3)
O18 C4 C5 122.4(3)
N3 C4 C5 113.0(2)
C4 C5 S1 108.55(19)
C4 C5 H5A 110.0
S1 C5 H5A 110.0
C4 C5 H5B 110.0
S1 C5 H5B 110.0
H5A C5 H5B 108.4
C11 C6 C7 119.2(2)
C11 C6 C2 120.0(2)
C7 C6 C2 120.8(2)
C8 C7 C6 120.8(2)
C8 C7 H7 119.6
C6 C7 H7 119.6
C9 C8 C7 118.7(3)
C9 C8 H8 120.7
C7 C8 H8 120.7
C10 C9 C8 121.8(2)
C10 C9 Cl19 118.9(2)
C8 C9 Cl19 119.3(2)
C9 C10 C11 119.2(2)
C9 C10 H10 120.4
C11 C10 H10 120.4
C6 C11 C10 120.4(3)
C6 C11 H11 119.8
C10 C11 H11 119.8
N3 C12 C13 115.1(2)
N3 C12 C17 111.9(2)
C13 C12 C17 112.1(2)
N3 C12 H12 105.6
C13 C12 H12 105.6
C17 C12 H12 105.6
C12 C13 C14 111.3(2)
C12 C13 H13A 109.4
C14 C13 H13A 109.4
C12 C13 H13B 109.4
C14 C13 H13B 109.4
H13A C13 H13B 108.0
C15 C14 C13 112.0(3)
C15 C14 H14A 109.2
C13 C14 H14A 109.2
C15 C14 H14B 109.2
C13 C14 H14B 109.2
H14A C14 H14B 107.9
C16 C15 C14 112.2(3)
C16 C15 H15A 109.2
C14 C15 H15A 109.2
C16 C15 H15B 109.2
C14 C15 H15B 109.2
H15A C15 H15B 107.9
C15 C16 C17 112.0(3)
C15 C16 H16A 109.2
C17 C16 H16A 109.2
C15 C16 H16B 109.2
C17 C16 H16B 109.2
H16A C16 H16B 107.9
C12 C17 C16 112.1(2)
C12 C17 H17A 109.2
C16 C17 H17A 109.2
C12 C17 H17B 109.2
C16 C17 H17B 109.2
H17A C17 H17B 107.9

loop_
_geom_bond_atom_site_label_1
_geom_bond_atom_site_label_2
_geom_bond_site_symmetry_2
_geom_bond_distance
_geom_bond_publ_flag
S1 C5 . 1.773(3) ?
S1 C2 . 1.829(2) ?
C2 N3 . 1.463(3) ?
C2 C6 . 1.506(3) ?
C2 H2 . 0.98 ?
N3 C4 . 1.351(3) ?
N3 C12 . 1.475(3) ?
C4 O18 . 1.219(3) ?
C4 C5 . 1.505(4) ?
C5 H5A . 0.97 ?
C5 H5B . 0.97 ?
C6 C11 . 1.382(3) ?
C6 C7 . 1.385(3) ?
C7 C8 . 1.382(3) ?
C7 H7 . 0.93 ?
C8 C9 . 1.378(4) ?
C8 H8 . 0.93 ?
C9 C10 . 1.364(4) ?
C9 Cl19 . 1.747(3) ?
C10 C11 . 1.388(4) ?
C10 H10 . 0.93 ?
C11 H11 . 0.93 ?
C12 C13 . 1.502(4) ?
C12 C17 . 1.504(4) ?
C12 H12 . 0.98 ?
C13 C14 . 1.521(4) ?
C13 H13A . 0.97 ?
C13 H13B . 0.97 ?
C14 C15 . 1.500(4) ?
C14 H14A . 0.97 ?
C14 H14B . 0.97 ?
C15 C16 . 1.492(4) ?
C15 H15A . 0.97 ?
C15 H15B . 0.97 ?
C16 C17 . 1.517(4) ?
C16 H16A . 0.97 ?
C16 H16B . 0.97 ?
C17 H17A . 0.97 ?
C17 H17B . 0.97 ?

loop_
_geom_hbond_atom_site_label_D
_geom_hbond_atom_site_label_H
_geom_hbond_atom_site_label_A
_geom_hbond_site_symmetry_A
_geom_hbond_distance_DH
_geom_hbond_distance_HA
_geom_hbond_distance_DA
_geom_hbond_angle_DHA
C5 H5B O18 7 0.97 2.56 3.226(4) 126
C7 H7 O18 7 0.93 2.68 3.601(3) 169
C12 H12 O18 . 0.98 2.31 2.785(3) 109
C13 H13A Cg1 . 0.97 2.99 3.717(3) 133

loop_
_geom_torsion_atom_site_label_1
_geom_torsion_atom_site_label_2
_geom_torsion_atom_site_label_3
_geom_torsion_atom_site_label_4
_geom_torsion
C5 S1 C2 N3 6.17(19)
C5 S1 C2 C6 130.24(19)
C6 C2 N3 C4 -126.3(2)
S1 C2 N3 C4 -5.1(3)
C6 C2 N3 C12 70.7(3)
S1 C2 N3 C12 -168.12(17)
C2 N3 C4 O18 -178.0(3)
C12 N3 C4 O18 -14.7(4)
C2 N3 C4 C5 0.8(3)
C12 N3 C4 C5 164.1(2)
O18 C4 C5 S1 -177.0(2)
N3 C4 C5 S1 4.1(3)
C2 S1 C5 C4 -5.9(2)
N3 C2 C6 C11 -129.3(2)
S1 C2 C6 C11 111.8(2)
N3 C2 C6 C7 51.1(3)
S1 C2 C6 C7 -67.9(3)
C11 C6 C7 C8 1.1(4)
C2 C6 C7 C8 -179.3(2)
C6 C7 C8 C9 -0.6(4)
C7 C8 C9 C10 -0.1(4)
C7 C8 C9 Cl19 179.87(19)
C8 C9 C10 C11 0.5(4)
Cl19 C9 C10 C11 -179.54(19)
C7 C6 C11 C10 -0.8(4)
C2 C6 C11 C10 179.6(2)
C9 C10 C11 C6 0.0(4)
C4 N3 C12 C13 129.3(3)
C2 N3 C12 C13 -67.8(3)
C4 N3 C12 C17 -101.2(3)
C2 N3 C12 C17 61.7(3)
N3 C12 C13 C14 -177.2(2)
C17 C12 C13 C14 53.4(3)
C12 C13 C14 C15 -53.6(4)
C13 C14 C15 C16 53.8(4)
C14 C15 C16 C17 -53.1(4)
N3 C12 C17 C16 175.8(2)
C13 C12 C17 C16 -53.2(3)
C15 C16 C17 C12 52.8(4)

loop_
_cod_related_entry_id
_cod_related_entry_database
_cod_related_entry_code
1 ChemSpider 2521512
